data_4314956
loop_
_publ_author_name
'Edmond Y. Njua'
'Alexander Steiner'
'Lothar Stahl'

_publ_contact_author_address
;Department of Chemistry
University of North Dakota
Grand Forks, ND 58202
USA
;
_publ_contact_author_email lstahl@chem.und.edu
_publ_contact_author_fax 701-777-2331
_publ_contact_author_name 'Lothar Stahl'
_publ_contact_author_phone 701-777-2242
_publ_section_title
;
 Syntheses and Structures of Cationic and Neutral, Homo- and Heteroleptic
 tert-Butoxides of the Group 4 Metals
;
_journal_name_full 'Inorganic Chemistry'
_journal_page_first 2163
_journal_page_last 2172
_journal_paper_doi 10.1021/ic9019537
_journal_volume 49
_journal_year 2010
_chemical_formula_sum 'C24 H51 Cl3 O6 Sn Zr'
_chemical_formula_weight 751.91
_chemical_name_systematic
;

 ?

;
_space_group_IT_number 146
_symmetry_cell_setting rhombohedral
_symmetry_space_group_name_Hall 'R 3'
_symmetry_space_group_name_H-M 'R 3 :H'
_atom_sites_solution_hydrogens geom
_atom_sites_solution_primary direct
_atom_sites_solution_secondary difmap
_audit_creation_method SHELXL-97
_cell_angle_alpha 90.00
_cell_angle_beta 90.00
_cell_angle_gamma 120.00
_cell_formula_units_Z 3
_cell_length_a 14.7142(9)
_cell_length_b 14.7142(9)
_cell_length_c 13.8699(16)
_cell_measurement_reflns_used 6703
_cell_measurement_temperature 173(2)
_cell_measurement_theta_max 28.06
_cell_measurement_theta_min 2.77
_cell_volume 2600.6(4)
_computing_cell_refinement 'Bruker SMART'
_computing_data_collection 'Bruker SMART'
_computing_data_reduction 'Bruker SAINT'
_computing_molecular_graphics 'Bruker SHELXTL'
_computing_publication_material 'Bruker SHELXTL'
_computing_structure_refinement 'SHELXL-97 (Sheldrick, 1997)'
_computing_structure_solution 'SHELXS-97 (Sheldrick, 1990)'
_diffrn_ambient_temperature 173(2)
_diffrn_measured_fraction_theta_full 0.906
_diffrn_measured_fraction_theta_max 0.906
_diffrn_measurement_device_type 'CCD area detector'
_diffrn_measurement_method 'phi and omega scans'
_diffrn_radiation_monochromator graphite
_diffrn_radiation_source 'fine-focus sealed tube'
_diffrn_radiation_type MoK\a
_diffrn_radiation_wavelength 0.71073
_diffrn_reflns_av_R_equivalents 0.0278
_diffrn_reflns_av_sigmaI/netI 0.0401
_diffrn_reflns_limit_h_max 19
_diffrn_reflns_limit_h_min -17
_diffrn_reflns_limit_k_max 18
_diffrn_reflns_limit_k_min -18
_diffrn_reflns_limit_l_max 17
_diffrn_reflns_limit_l_min -16
_diffrn_reflns_number 5383
_diffrn_reflns_theta_full 28.17
_diffrn_reflns_theta_max 28.17
_diffrn_reflns_theta_min 2.17
_exptl_absorpt_coefficient_mu 1.282
_exptl_absorpt_correction_T_max 0.7483
_exptl_absorpt_correction_T_min 0.4715
_exptl_absorpt_correction_type empirical
_exptl_crystal_colour colorless
_exptl_crystal_density_diffrn 1.440
_exptl_crystal_density_meas 0
_exptl_crystal_density_method 'not measured'
_exptl_crystal_description rhombus
_exptl_crystal_F_000 1152
_exptl_crystal_size_max 0.69
_exptl_crystal_size_mid 0.35
_exptl_crystal_size_min 0.24
_refine_diff_density_max 0.244
_refine_diff_density_min -0.289
_refine_diff_density_rms 0.054
_refine_ls_abs_structure_details 'Flack H D (1983), Acta Cryst. A39, 876-881'
_refine_ls_abs_structure_Flack -0.04(2)
_refine_ls_extinction_coef 0.00184(17)
_refine_ls_extinction_expression Fc^*^=kFc[1+0.001xFc^2^\l^3^/sin(2\q)]^-1/4^
_refine_ls_extinction_method SHELXL
_refine_ls_goodness_of_fit_ref 1.042
_refine_ls_hydrogen_treatment constr
_refine_ls_matrix_type full
_refine_ls_number_parameters 110
_refine_ls_number_reflns 2368
_refine_ls_number_restraints 4
_refine_ls_restrained_S_all 1.041
_refine_ls_R_factor_all 0.0229
_refine_ls_R_factor_gt 0.0227
_refine_ls_shift/su_max 0.001
_refine_ls_shift/su_mean 0.000
_refine_ls_structure_factor_coef Fsqd
_refine_ls_weighting_details 'calc w=1/[\s^2^(Fo^2^)+(0.0166P)^2^+1.2157P] where P=(Fo^2^+2Fc^2^)/3'
_refine_ls_weighting_scheme calc
_refine_ls_wR_factor_gt 0.0587
_refine_ls_wR_factor_ref 0.0589
_reflns_number_gt 2356
_reflns_number_total 2368
_reflns_threshold_expression >2sigma(I)
_cod_data_source_file ic9019537_si_001_2.cif
_cod_data_source_block 1
_cod_depositor_comments
;
The following automatic conversions were performed:

'_symmetry_cell_setting' value 'Rhombohedral' changed to
'rhombohedral' according to the built-in table from CIF Core
dictionary named 'cif_core.dic' version 2.4.1 from 2010-06-29.

Automatic conversion script
Id: cif_fix_values 1646 2011-03-28 12:23:43Z adriana 
;
_cod_original_sg_symbol_H-M 'R 3'
_cod_database_code 4314956

loop_
_symmetry_equiv_pos_as_xyz
'x, y, z'
'-y, x-y, z'
'-x+y, -x, z'
'x+2/3, y+1/3, z+1/3'
'-y+2/3, x-y+1/3, z+1/3'
'-x+y+2/3, -x+1/3, z+1/3'
'x+1/3, y+2/3, z+2/3'
'-y+1/3, x-y+2/3, z+2/3'
'-x+y+1/3, -x+2/3, z+2/3'

loop_
_atom_site_label
_atom_site_type_symbol
_atom_site_fract_x
_atom_site_fract_y
_atom_site_fract_z
_atom_site_U_iso_or_equiv
_atom_site_adp_type
_atom_site_occupancy
_atom_site_symmetry_multiplicity
_atom_site_calc_flag
_atom_site_refinement_flags
_atom_site_disorder_assembly
_atom_site_disorder_group
Zr1 Zr 1.0000 0.0000 0.664556(18) 0.02930(9) Uani 1 3 d S . .
Sn1 Sn 0.3333 0.6667 0.81663(2) 0.07767(16) Uani 1 3 d S . .
Cl1 Cl 0.47534(7) 0.66801(8) 0.91196(7) 0.0732(2) Uani 1 1 d . . .
O1 O 0.87102(12) -0.10119(12) 0.72512(13) 0.0402(3) Uani 1 1 d . . .
O2 O 1.12867(11) 0.09724(11) 0.55071(12) 0.0356(3) Uani 1 1 d . B .
C1 C 0.7773(2) -0.15069(19) 0.7818(2) 0.0454(6) Uani 1 1 d . . .
C2 C 0.7494(3) -0.2637(2) 0.7991(3) 0.0782(11) Uani 1 1 d . . .
H2A H 0.7309 -0.3018 0.7377 0.117 Uiso 1 1 calc R . .
H2B H 0.6896 -0.2973 0.8434 0.117 Uiso 1 1 calc R . .
H2C H 0.8098 -0.2651 0.8275 0.117 Uiso 1 1 calc R . .
C3 C 0.7984(3) -0.0901(3) 0.8741(3) 0.0850(11) Uani 1 1 d . . .
H3A H 0.8611 -0.0839 0.9051 0.128 Uiso 1 1 calc R . .
H3B H 0.7381 -0.1269 0.9174 0.128 Uiso 1 1 calc R . .
H3C H 0.8097 -0.0199 0.8601 0.128 Uiso 1 1 calc R . .
C4 C 0.6907(2) -0.1481(3) 0.7250(3) 0.0633(8) Uani 1 1 d . . .
H4A H 0.7114 -0.0751 0.7099 0.095 Uiso 1 1 calc R . .
H4B H 0.6261 -0.1797 0.7634 0.095 Uiso 1 1 calc R . .
H4C H 0.6785 -0.1876 0.6649 0.095 Uiso 1 1 calc R . .
C5 C 1.23831(19) 0.1275(2) 0.5642(2) 0.0569(7) Uani 1 1 d D . .
H5A H 1.2455 0.0660 0.5808 0.068 Uiso 1 1 calc R A 1
H5B H 1.2709 0.1808 0.6158 0.068 Uiso 1 1 calc R A 1
C6A C 1.2881(3) 0.1730(3) 0.4662(3) 0.0576(13) Uiso 0.669(10) 1 d PDU B 1
H6A1 H 1.3640 0.2242 0.4729 0.069 Uiso 0.669(10) 1 calc PR B 1
H6A2 H 1.2787 0.1169 0.4210 0.069 Uiso 0.669(10) 1 calc PR B 1
C6B C 1.2992(6) 0.2339(7) 0.5122(7) 0.057(3) Uiso 0.331(10) 1 d PDU B 2
H6B1 H 1.3116 0.2924 0.5556 0.068 Uiso 0.331(10) 1 calc PR B 2
H6B2 H 1.3674 0.2455 0.4878 0.068 Uiso 0.331(10) 1 calc PR B 2
C8 C 1.12180(19) 0.1581(2) 0.4717(2) 0.0515(6) Uani 1 1 d . . .
H8A H 1.0936 0.2028 0.4947 0.062 Uiso 1 1 calc R B .
H8B H 1.0749 0.1110 0.4206 0.062 Uiso 1 1 calc R . .
C7 C 1.2306(2) 0.2244(3) 0.4336(3) 0.0773(10) Uani 1 1 d D B .
H7A H 1.2301 0.2276 0.3623 0.093 Uiso 1 1 calc R C 1
H7B H 1.2628 0.2967 0.4595 0.093 Uiso 1 1 calc R C 1

loop_
_atom_site_aniso_label
_atom_site_aniso_U_11
_atom_site_aniso_U_22
_atom_site_aniso_U_33
_atom_site_aniso_U_23
_atom_site_aniso_U_13
_atom_site_aniso_U_12
Zr1 0.02964(10) 0.02964(10) 0.0286(2) 0.000 0.000 0.01482(5)
Sn1 0.0979(2) 0.0979(2) 0.0372(3) 0.000 0.000 0.04896(10)
Cl1 0.0655(5) 0.0875(5) 0.0733(6) 0.0119(4) 0.0246(4) 0.0432(4)
O1 0.0345(7) 0.0396(8) 0.0417(10) 0.0038(7) 0.0087(6) 0.0150(6)
O2 0.0320(7) 0.0378(7) 0.0362(9) 0.0042(7) 0.0013(6) 0.0169(6)
C1 0.0411(11) 0.0437(12) 0.0474(14) 0.0103(10) 0.0165(10) 0.0183(10)
C2 0.0719(19) 0.0563(16) 0.108(3) 0.0407(18) 0.043(2) 0.0336(14)
C3 0.074(2) 0.102(3) 0.053(2) -0.0068(18) 0.0236(16) 0.0247(19)
C4 0.0451(14) 0.0736(18) 0.073(2) 0.0143(16) 0.0115(13) 0.0311(13)
C5 0.0306(11) 0.0668(17) 0.0635(18) 0.0165(14) 0.0048(10) 0.0169(11)
C8 0.0467(13) 0.0548(14) 0.0525(15) 0.0230(11) 0.0077(11) 0.0251(11)
C7 0.0500(15) 0.0718(19) 0.088(3) 0.0389(18) 0.0112(15) 0.0140(13)

loop_
_atom_type_symbol
_atom_type_description
_atom_type_scat_dispersion_real
_atom_type_scat_dispersion_imag
_atom_type_scat_source
C C 0.0033 0.0016 'International Tables Vol C Tables 4.2.6.8 and 6.1.1.4'
H H 0.0000 0.0000 'International Tables Vol C Tables 4.2.6.8 and 6.1.1.4'
O O 0.0106 0.0060 'International Tables Vol C Tables 4.2.6.8 and 6.1.1.4'
Cl Cl 0.1484 0.1585 'International Tables Vol C Tables 4.2.6.8 and 6.1.1.4'
Zr Zr -2.9673 0.5597 'International Tables Vol C Tables 4.2.6.8 and 6.1.1.4'
Sn Sn -0.6537 1.4246 'International Tables Vol C Tables 4.2.6.8 and 6.1.1.4'

loop_
_geom_angle_atom_site_label_1
_geom_angle_atom_site_label_2
_geom_angle_atom_site_label_3
_geom_angle
_geom_angle_site_symmetry_1
_geom_angle_site_symmetry_3
_geom_angle_publ_flag
O1 Zr1 O1 102.35(6) 3_765 . ?
O1 Zr1 O1 102.35(6) 3_765 2_645 ?
O1 Zr1 O1 102.35(6) . 2_645 ?
O1 Zr1 O2 87.06(6) 3_765 2_645 ?
O1 Zr1 O2 89.05(7) . 2_645 ?
O1 Zr1 O2 163.11(6) 2_645 2_645 ?
O1 Zr1 O2 163.11(6) 3_765 3_765 ?
O1 Zr1 O2 87.06(6) . 3_765 ?
O1 Zr1 O2 89.05(7) 2_645 3_765 ?
O2 Zr1 O2 79.02(6) 2_645 3_765 ?
O1 Zr1 O2 89.05(7) 3_765 . ?
O1 Zr1 O2 163.11(6) . . ?
O1 Zr1 O2 87.06(6) 2_645 . ?
O2 Zr1 O2 79.02(6) 2_645 . ?
O2 Zr1 O2 79.02(6) 3_765 . ?
Cl1 Sn1 Cl1 93.91(3) 2_665 3_565 ?
Cl1 Sn1 Cl1 93.91(3) 2_665 . ?
Cl1 Sn1 Cl1 93.91(3) 3_565 . ?
C1 O1 Zr1 164.00(15) . . ?
C8 O2 C5 108.48(18) . . ?
C8 O2 Zr1 127.29(12) . . ?
C5 O2 Zr1 122.52(15) . . ?
O1 C1 C3 107.8(2) . . ?
O1 C1 C4 108.0(2) . . ?
C3 C1 C4 110.8(3) . . ?
O1 C1 C2 108.0(2) . . ?
C3 C1 C2 112.2(3) . . ?
C4 C1 C2 109.9(3) . . ?
O2 C5 C6A 103.6(3) . . ?
O2 C5 C6B 104.1(4) . . ?
C6A C5 C6B 39.7(4) . . ?
C7 C6A C5 103.1(3) . . ?
C7 C6B C5 103.5(5) . . ?
O2 C8 C7 106.7(2) . . ?
C6B C7 C6A 42.1(4) . . ?
C6B C7 C8 105.3(4) . . ?
C6A C7 C8 105.1(3) . . ?

loop_
_geom_bond_atom_site_label_1
_geom_bond_atom_site_label_2
_geom_bond_distance
_geom_bond_site_symmetry_2
_geom_bond_publ_flag
Zr1 O1 1.9232(15) 3_765 ?
Zr1 O1 1.9232(15) . ?
Zr1 O1 1.9232(15) 2_645 ?
Zr1 O2 2.3272(15) 2_645 ?
Zr1 O2 2.3272(15) 3_765 ?
Zr1 O2 2.3272(15) . ?
Sn1 Cl1 2.4644(10) 2_665 ?
Sn1 Cl1 2.4644(10) 3_565 ?
Sn1 Cl1 2.4644(10) . ?
O1 C1 1.430(3) . ?
O2 C8 1.450(3) . ?
O2 C5 1.455(3) . ?
C1 C3 1.501(5) . ?
C1 C4 1.516(4) . ?
C1 C2 1.520(4) . ?
C5 C6A 1.531(5) . ?
C5 C6B 1.540(9) . ?
C6A C7 1.461(5) . ?
C6B C7 1.444(9) . ?
C8 C7 1.494(4) . ?
